data_7116294
loop_
_publ_author_name
'Maini, Lucia'
'Gallino, Federico'
'Zambianchi, Massimo'
'Durso, Margherita'
'Gazzano, Massimo'
'Rubini, Katia'
'Gentili, Denis'
'Manet, Ilse'
'Muccini, Michele'
'Toffanin, Stefano'
'Cavallini, Massimiliano'
'Melucci, Manuela'

_publ_section_title
;
 Chemical design enables the control of conformational polymorphism in
 functional 2,3-thieno(bis)imide-ended materials.
;
_journal_issue 11
_journal_name_full 'Chemical communications (Cambridge, England)'
_journal_page_first 2033
_journal_page_last 2035
_journal_paper_doi 10.1039/c4cc09177a
_journal_volume 51
_journal_year 2015
_chemical_formula_sum 'C30 H28 N2 O4 S4'
_chemical_formula_weight 608.78
_chemical_name_common C5-NT4N
_chemical_name_systematic
;
 ?
;
_space_group_IT_number 2
_symmetry_cell_setting triclinic
_symmetry_space_group_name_Hall '-P 1'
_symmetry_space_group_name_H-M 'P -1'
_atom_sites_solution_hydrogens geom
_atom_sites_solution_primary direct
_atom_sites_solution_secondary difmap
_audit_creation_method SHELXL-97
_audit_update_record
;
2014-11-07 deposited with the CCDC.
2014-12-19 downloaded from the CCDC.
;
_cell_angle_alpha 85.15(5)
_cell_angle_beta 84.36(4)
_cell_angle_gamma 87.27(3)
_cell_formula_units_Z 1
_cell_length_a 5.289(2)
_cell_length_b 5.474(2)
_cell_length_c 25.81(2)
_cell_measurement_reflns_used 166
_cell_measurement_temperature 293(2)
_cell_measurement_theta_max 26.5837
_cell_measurement_theta_min 3.1775
_cell_volume 740.4(7)
_computing_structure_refinement 'SHELXL-97 (Sheldrick, 2008)'
_diffrn_ambient_temperature 293(2)
_diffrn_detector_area_resol_mean 16.1340
_diffrn_measured_fraction_theta_full 0.524
_diffrn_measured_fraction_theta_max 0.452
_diffrn_measurement_device_type 'Xcalibur, Sapphire3'
_diffrn_measurement_method '\w scans'
_diffrn_radiation_monochromator graphite
_diffrn_radiation_source 'Enhance (Mo) X-ray Source'
_diffrn_radiation_type 'Mo K\a'
_diffrn_radiation_wavelength 0.7107
_diffrn_reflns_av_R_equivalents 0.0605
_diffrn_reflns_av_sigmaI/netI 0.3812
_diffrn_reflns_limit_h_max 5
_diffrn_reflns_limit_h_min -6
_diffrn_reflns_limit_k_max 6
_diffrn_reflns_limit_k_min -5
_diffrn_reflns_limit_l_max 22
_diffrn_reflns_limit_l_min -32
_diffrn_reflns_number 1671
_diffrn_reflns_theta_full 25.00
_diffrn_reflns_theta_max 26.5837
_diffrn_reflns_theta_min 3.1775
_exptl_absorpt_coefficient_mu 0.359
_exptl_absorpt_correction_type none
_exptl_crystal_colour orange
_exptl_crystal_density_diffrn 1.370
_exptl_crystal_density_method 'not measured'
_exptl_crystal_description needle
_exptl_crystal_F_000 318
_exptl_crystal_preparation Luminescent
_exptl_crystal_size_max 0.34
_exptl_crystal_size_mid 0.04
_exptl_crystal_size_min 0.02
_refine_diff_density_max 0.287
_refine_diff_density_min -0.307
_refine_diff_density_rms 0.076
_refine_ls_extinction_method none
_refine_ls_goodness_of_fit_ref 0.996
_refine_ls_hydrogen_treatment constr
_refine_ls_matrix_type full
_refine_ls_number_parameters 91
_refine_ls_number_reflns 1406
_refine_ls_number_restraints 1
_refine_ls_restrained_S_all 0.996
_refine_ls_R_factor_all 0.3652
_refine_ls_R_factor_gt 0.1390
_refine_ls_shift/su_max 0.003
_refine_ls_shift/su_mean 0.001
_refine_ls_structure_factor_coef Fsqd
_refine_ls_weighting_details 'calc w=1/[\s^2^(Fo^2^)+(0.1608P)^2^+0.0000P] where P=(Fo^2^+2Fc^2^)/3'
_refine_ls_weighting_scheme calc
_refine_ls_wR_factor_gt 0.2936
_refine_ls_wR_factor_ref 0.4279
_reflns_number_gt 385
_reflns_number_total 1406
_reflns_threshold_expression >2\s(I)
_cod_data_source_file c4cc09177a2.cif
_cod_data_source_block ncb13_chcl3_vd_f_lu
_cod_depositor_comments
;
The following automatic conversions were performed:

'_symmetry_cell_setting' value 'Triclinic' changed to 'triclinic'
according to
/usr/data/users/saulius/crontab/automatic-downloads/rss-feeds/RSC/lib/dictionaries/cif_core.dic
dictionary named 'cif_core.dic' version 2.4.2 from 2011-04-26.

Automatic conversion script
Id: cif_fix_values 2935 2014-11-11 08:27:57Z andrius 

 Adding full bibliography for 7116291--7116294.cif.
;
_cod_original_cell_volume 740.1(6)
_cod_original_sg_symbol_H-M P-1
_cod_database_code 7116294

loop_
_symmetry_equiv_pos_as_xyz
'x, y, z'
'-x, -y, -z'

loop_
_atom_site_label
_atom_site_type_symbol
_atom_site_fract_x
_atom_site_fract_y
_atom_site_fract_z
_atom_site_U_iso_or_equiv
_atom_site_adp_type
_atom_site_occupancy
_atom_site_symmetry_multiplicity
_atom_site_calc_flag
_atom_site_refinement_flags
S1 S 0.3110(12) 0.1699(13) 0.9494(3) 0.069(3) Uani 1 1 d .
S2 S 0.7664(14) 0.3231(14) 0.8615(3) 0.087(4) Uani 1 1 d .
C1 C 0.064(4) -0.025(4) 0.9740(8) 0.054(6) Uiso 1 1 d .
O2 O 1.273(3) 0.553(3) 0.7787(7) 0.088(6) Uiso 1 1 d .
O1 O 0.996(3) -0.068(4) 0.6963(7) 0.101(6) Uiso 1 1 d .
C2 C 0.051(5) -0.191(5) 0.9407(10) 0.077(7) Uiso 1 1 d .
H2 H -0.0653 -0.3146 0.9468 0.092 Uiso 1 1 calc R
C11 C 1.394(5) 0.290(5) 0.6863(10) 0.084(8) Uiso 1 1 d .
H11A H 1.5306 0.3725 0.6994 0.101 Uiso 1 1 calc R
H11B H 1.4612 0.1312 0.6760 0.101 Uiso 1 1 calc R
C3 C 0.210(4) -0.174(5) 0.8983(10) 0.078(8) Uiso 1 1 d .
H3 H 0.2078 -0.2784 0.8717 0.094 Uiso 1 1 calc R
C4 C 0.377(4) 0.007(5) 0.8963(9) 0.060(6) Uiso 1 1 d .
C10 C 0.923(4) 0.275(4) 0.8032(9) 0.055(6) Uiso 1 1 d .
C5 C 0.576(4) 0.073(5) 0.8542(9) 0.060(6) Uiso 1 1 d .
C6 C 0.634(3) -0.029(4) 0.8076(8) 0.043(6) Uiso 1 1 d .
H6 H 0.5471 -0.1566 0.7967 0.052 Uiso 1 1 calc R
N1 N 1.185(3) 0.256(4) 0.7275(7) 0.064(5) Uiso 1 1 d .
C9 C 1.141(5) 0.391(6) 0.7689(11) 0.088(9) Uiso 1 1 d .
C7 C 0.847(4) 0.088(4) 0.7776(9) 0.065(7) Uiso 1 1 d .
C8 C 1.004(5) 0.070(6) 0.7291(12) 0.091(9) Uiso 1 1 d .
C12 C 1.303(5) 0.437(6) 0.6407(12) 0.116(10) Uiso 1 1 d .
H12A H 1.2188 0.5900 0.6506 0.139 Uiso 1 1 calc R
H12B H 1.1872 0.3469 0.6233 0.139 Uiso 1 1 calc R
C15 C 1.773(9) 0.818(9) 0.5395(18) 0.24(2) Uiso 1 1 d .
H15A H 1.8310 0.9742 0.5465 0.366 Uiso 1 1 calc R
H15B H 1.7157 0.8290 0.5051 0.366 Uiso 1 1 calc R
H15C H 1.9105 0.6967 0.5415 0.366 Uiso 1 1 calc R
C13 C 1.549(9) 0.483(9) 0.6062(18) 0.23(2) Uiso 1 1 d D
H13A H 1.5691 0.3671 0.5795 0.271 Uiso 1 1 calc R
H13B H 1.6919 0.4556 0.6273 0.271 Uiso 1 1 calc R
C14 C 1.555(11) 0.743(9) 0.580(2) 0.28(3) Uiso 1 1 d D
H14A H 1.5486 0.8547 0.6072 0.339 Uiso 1 1 calc R
H14B H 1.3985 0.7735 0.5629 0.339 Uiso 1 1 calc R

loop_
_atom_site_aniso_label
_atom_site_aniso_U_11
_atom_site_aniso_U_22
_atom_site_aniso_U_33
_atom_site_aniso_U_23
_atom_site_aniso_U_13
_atom_site_aniso_U_12
S1 0.079(4) 0.038(5) 0.091(5) 0.006(5) -0.007(4) -0.023(4)
S2 0.091(5) 0.066(7) 0.106(6) -0.008(6) -0.005(5) -0.027(5)

loop_
_atom_type_symbol
_atom_type_description
_atom_type_scat_dispersion_real
_atom_type_scat_dispersion_imag
_atom_type_scat_source
C C 0.0033 0.0016 'International Tables Vol C Tables 4.2.6.8 and 6.1.1.4'
H H 0.0000 0.0000 'International Tables Vol C Tables 4.2.6.8 and 6.1.1.4'
N N 0.0061 0.0033 'International Tables Vol C Tables 4.2.6.8 and 6.1.1.4'
O O 0.0106 0.0060 'International Tables Vol C Tables 4.2.6.8 and 6.1.1.4'
S S 0.1246 0.1234 'International Tables Vol C Tables 4.2.6.8 and 6.1.1.4'

loop_
_geom_angle_atom_site_label_1
_geom_angle_atom_site_label_2
_geom_angle_atom_site_label_3
_geom_angle
_geom_angle_site_symmetry_1
_geom_angle_site_symmetry_3
C4 S1 C1 91.2(10) . .
C10 S2 C5 88.5(10) . .
C2 C1 C1 136(3) . 2_557
C2 C1 S1 108.0(15) . .
C1 C1 S1 116.1(19) 2_557 .
C3 C2 C1 117(2) . .
C12 C11 N1 110(2) . .
C2 C3 C4 115(2) . .
C3 C4 C5 127.6(19) . .
C3 C4 S1 109.3(16) . .
C5 C4 S1 123.0(16) . .
C7 C10 C9 106.9(17) . .
C7 C10 S2 117.1(15) . .
C9 C10 S2 136.0(16) . .
C6 C5 C4 128.7(18) . .
C6 C5 S2 113.1(16) . .
C4 C5 S2 118.1(14) . .
C5 C6 C7 111.0(17) . .
C9 N1 C8 111(2) . .
C9 N1 C11 125(2) . .
C8 N1 C11 123.7(19) . .
O2 C9 N1 125(2) . .
O2 C9 C10 128(2) . .
N1 C9 C10 106(2) . .
C10 C7 C8 109.5(19) . .
C10 C7 C6 110.1(16) . .
C8 C7 C6 140(2) . .
O1 C8 N1 125(3) . .
O1 C8 C7 130(3) . .
N1 C8 C7 106(2) . .
C11 C12 C13 102(3) . .
C12 C13 C14 112(4) . .
C13 C14 C15 120(5) . .

loop_
_geom_bond_atom_site_label_1
_geom_bond_atom_site_label_2
_geom_bond_distance
_geom_bond_site_symmetry_2
S1 C4 1.695(19) .
S1 C1 1.76(2) .
S2 C10 1.68(2) .
S2 C5 1.77(2) .
C1 C2 1.31(2) .
C1 C1 1.49(4) 2_557
O2 C9 1.22(2) .
O1 C8 1.19(2) .
C2 C3 1.31(3) .
C11 C12 1.47(4) .
C11 N1 1.47(3) .
C3 C4 1.36(3) .
C4 C5 1.47(3) .
C10 C7 1.36(2) .
C10 C9 1.51(3) .
C5 C6 1.37(2) .
C6 C7 1.45(3) .
N1 C9 1.34(2) .
N1 C8 1.42(3) .
C7 C8 1.44(3) .
C12 C13 1.52(5) .
C15 C14 1.52(6) .
C13 C14 1.52(2) .
